data_2229632
loop_
_publ_author_name
'Gainsford, Graeme J.'
'Ashraf, Mohamed'
'Kay, Andrew J.'

_publ_section_title
;
 2-{[(Biphenyl-2-yl)diazenyl]methylidene}-1,3,3-trimethylindoline
;
_journal_coeditor_code EZ2238
_journal_issue 4
_journal_name_full 'Acta Crystallographica Section E'
_journal_page_first o893
_journal_paper_doi 10.1107/S1600536811008890
_journal_volume 67
_journal_year 2011
_chemical_formula_iupac 'C24 H23 N3'
_chemical_formula_moiety 'C24 H23 N3'
_chemical_formula_sum 'C24 H23 N3'
_chemical_formula_weight 353.45
_chemical_name_systematic
;
2-{[(Biphenyl-2-yl)diazenyl]methylidene}-1,3,3-trimethylindoline
;
_space_group_IT_number 29
_symmetry_cell_setting orthorhombic
_symmetry_space_group_name_Hall 'P 2c -2ac'
_symmetry_space_group_name_H-M 'P c a 21'
_atom_sites_solution_hydrogens geom
_atom_sites_solution_primary direct
_atom_sites_solution_secondary difmap
_audit_creation_method SHELXL-97
_cell_angle_alpha 90.00
_cell_angle_beta 90.00
_cell_angle_gamma 90.00
_cell_formula_units_Z 4
_cell_length_a 14.2968(17)
_cell_length_b 8.2407(10)
_cell_length_c 16.2671(17)
_cell_measurement_reflns_used 9914
_cell_measurement_temperature 116(2)
_cell_measurement_theta_max 27.34
_cell_measurement_theta_min 2.50
_cell_volume 1916.5(4)
_computing_cell_refinement 'SAINT (Bruker, 2005)'
_computing_data_collection 'APEX2 (Bruker, 2005)'
_computing_data_reduction
;
SAINT
;
_computing_molecular_graphics
;
ORTEP-3 (Farrugia, 1997) and Mercury (Macrae <i>et al.</i>,
2008)
;
_computing_publication_material
;
SHELXL97 (Sheldrick, 2008) and PLATON (Spek, 2009)
;
_computing_structure_refinement 'SHELXL97 (Sheldrick, 2008)'
_computing_structure_solution 'SHELXS97 (Sheldrick, 2008)'
_diffrn_ambient_temperature 116(2)
_diffrn_detector_area_resol_mean 8.333
_diffrn_measured_fraction_theta_full 0.997
_diffrn_measured_fraction_theta_max 0.997
_diffrn_measurement_device_type 'Bruker APEXII CCD'
_diffrn_measurement_method '\f and \w'
_diffrn_radiation_monochromator graphite
_diffrn_radiation_type MoK\a
_diffrn_radiation_wavelength 0.71073
_diffrn_reflns_av_R_equivalents 0.0405
_diffrn_reflns_av_sigmaI/netI 0.0144
_diffrn_reflns_limit_h_max 17
_diffrn_reflns_limit_h_min -17
_diffrn_reflns_limit_k_max 9
_diffrn_reflns_limit_k_min -9
_diffrn_reflns_limit_l_max 19
_diffrn_reflns_limit_l_min -19
_diffrn_reflns_number 34258
_diffrn_reflns_theta_full 25.18
_diffrn_reflns_theta_max 25.18
_diffrn_reflns_theta_min 2.47
_diffrn_standards_decay_% 0
_diffrn_standards_number 0
_exptl_absorpt_coefficient_mu 0.073
_exptl_absorpt_correction_T_max 0.7456
_exptl_absorpt_correction_T_min 0.6396
_exptl_absorpt_correction_type multi-scan
_exptl_absorpt_process_details
;
[Blessing (1995) and SADABS (Bruker, 2005)]
;
_exptl_crystal_colour Red
_exptl_crystal_density_diffrn 1.225
_exptl_crystal_density_method 'not measured'
_exptl_crystal_description needle
_exptl_crystal_F_000 752
_exptl_crystal_size_max 0.70
_exptl_crystal_size_mid 0.20
_exptl_crystal_size_min 0.10
_refine_diff_density_max 0.185
_refine_diff_density_min -0.164
_refine_ls_extinction_method none
_refine_ls_goodness_of_fit_ref 1.228
_refine_ls_hydrogen_treatment constr
_refine_ls_matrix_type full
_refine_ls_number_parameters 247
_refine_ls_number_reflns 1783
_refine_ls_number_restraints 1
_refine_ls_restrained_S_all 1.228
_refine_ls_R_factor_all 0.0379
_refine_ls_R_factor_gt 0.0374
_refine_ls_shift/su_max 0.000
_refine_ls_shift/su_mean 0.000
_refine_ls_structure_factor_coef Fsqd
_refine_ls_weighting_details 'calc w=1/[\s^2^(Fo^2^)+(0.0282P)^2^+0.7948P] where P=(Fo^2^+2Fc^2^)/3'
_refine_ls_weighting_scheme calc
_refine_ls_wR_factor_gt 0.0855
_refine_ls_wR_factor_ref 0.0858
_reflns_number_gt 1764
_reflns_number_total 1783
_reflns_threshold_expression I>2sigma(I)
_cod_data_source_file ez2238.cif
_cod_data_source_block I
_cod_database_code 2229632
_cod_database_fobs_code 2229632

loop_
_symmetry_equiv_pos_as_xyz
'x, y, z'
'-x, -y, z+1/2'
'x+1/2, -y, z'
'-x+1/2, y, z+1/2'

loop_
_atom_site_type_symbol
_atom_site_label
_atom_site_fract_x
_atom_site_fract_y
_atom_site_fract_z
_atom_site_U_iso_or_equiv
_atom_site_adp_type
_atom_site_calc_flag
_atom_site_refinement_flags
_atom_site_occupancy
_atom_site_disorder_assembly
_atom_site_disorder_group
N N1 0.78152(16) 1.0321(3) 0.45002(13) 0.0248(5) Uani d . 1 . .
N N2 0.64108(16) 0.6649(3) 0.43989(14) 0.0238(5) Uani d . 1 . .
N N3 0.58268(16) 0.6112(3) 0.38682(14) 0.0261(5) Uani d . 1 . .
C C1 0.7761(2) 1.1095(4) 0.36962(19) 0.0333(7) Uani d . 1 . .
H H1A 0.7164 1.1669 0.3645 0.050 Uiso calc R 1 . .
H H1B 0.7806 1.0267 0.3266 0.050 Uiso calc R 1 . .
H H1C 0.8277 1.1869 0.3637 0.050 Uiso calc R 1 . .
C C2 0.73892(18) 0.8894(3) 0.47008(16) 0.0216(6) Uani d . 1 . .
C C3 0.76949(18) 0.8406(3) 0.55730(17) 0.0235(6) Uani d . 1 . .
C C4 0.83106(18) 0.9831(3) 0.58035(17) 0.0250(6) Uani d . 1 . .
C C5 0.8798(2) 1.0170(4) 0.6516(2) 0.0376(7) Uani d . 1 . .
H H5 0.8786 0.9433 0.6965 0.045 Uiso calc R 1 . .
C C6 0.9309(2) 1.1616(4) 0.6568(2) 0.0444(9) Uani d . 1 . .
H H6 0.9645 1.1863 0.7056 0.053 Uiso calc R 1 . .
C C7 0.9329(2) 1.2686(4) 0.5914(2) 0.0421(8) Uani d . 1 . .
H H7 0.9679 1.3663 0.5962 0.050 Uiso calc R 1 . .
C C8 0.8851(2) 1.2369(4) 0.5189(2) 0.0349(7) Uani d . 1 . .
H H8 0.8866 1.3101 0.4738 0.042 Uiso calc R 1 . .
C C9 0.83496(19) 1.0929(3) 0.51568(18) 0.0258(6) Uani d . 1 . .
C C10 0.6853(2) 0.8259(4) 0.61544(18) 0.0321(7) Uani d . 1 . .
H H10A 0.6504 0.9283 0.6157 0.048 Uiso calc R 1 . .
H H10B 0.7073 0.8019 0.6712 0.048 Uiso calc R 1 . .
H H10C 0.6443 0.7381 0.5965 0.048 Uiso calc R 1 . .
C C11 0.8248(2) 0.6797(3) 0.55651(19) 0.0276(6) Uani d . 1 . .
H H11A 0.8479 0.6563 0.6120 0.041 Uiso calc R 1 . .
H H11B 0.8778 0.6891 0.5187 0.041 Uiso calc R 1 . .
H H11C 0.7837 0.5914 0.5384 0.041 Uiso calc R 1 . .
C C12 0.67785(19) 0.8119(3) 0.41935(17) 0.0245(6) Uani d . 1 . .
H H12 0.6606 0.8612 0.3688 0.029 Uiso calc R 1 . .
C C13 0.55193(18) 0.4505(3) 0.40219(17) 0.0240(6) Uani d . 1 . .
C C14 0.5934(2) 0.3493(4) 0.46096(19) 0.0312(7) Uani d . 1 . .
H H14 0.6403 0.3914 0.4964 0.037 Uiso calc R 1 . .
C C15 0.5666(2) 0.1883(3) 0.46788(19) 0.0316(7) Uani d . 1 . .
H H15 0.5948 0.1210 0.5083 0.038 Uiso calc R 1 . .
C C16 0.4991(2) 0.1253(3) 0.4164(2) 0.0323(7) Uani d . 1 . .
H H16 0.4833 0.0135 0.4191 0.039 Uiso calc R 1 . .
C C17 0.4546(2) 0.2260(3) 0.36077(18) 0.0282(6) Uani d . 1 . .
H H17 0.4065 0.1826 0.3271 0.034 Uiso calc R 1 . .
C C18 0.47830(19) 0.3887(3) 0.35274(16) 0.0245(6) Uani d . 1 . .
C C19 0.42423(19) 0.4918(3) 0.29410(17) 0.0247(6) Uani d . 1 . .
C C20 0.32655(19) 0.4815(3) 0.29415(18) 0.0280(6) Uani d . 1 . .
H H20 0.2962 0.4128 0.3327 0.034 Uiso calc R 1 . .
C C21 0.2735(2) 0.5700(4) 0.23883(19) 0.0336(7) Uani d . 1 . .
H H21 0.2073 0.5609 0.2397 0.040 Uiso calc R 1 . .
C C22 0.3156(2) 0.6708(4) 0.1826(2) 0.0371(7) Uani d . 1 . .
H H22 0.2789 0.7308 0.1446 0.045 Uiso calc R 1 . .
C C23 0.4127(2) 0.6838(4) 0.18199(19) 0.0367(8) Uani d . 1 . .
H H23 0.4424 0.7541 0.1438 0.044 Uiso calc R 1 . .
C C24 0.4663(2) 0.5949(4) 0.23681(18) 0.0304(7) Uani d . 1 . .
H H24 0.5325 0.6041 0.2354 0.036 Uiso calc R 1 . .

loop_
_atom_site_aniso_label
_atom_site_aniso_U_11
_atom_site_aniso_U_22
_atom_site_aniso_U_33
_atom_site_aniso_U_12
_atom_site_aniso_U_13
_atom_site_aniso_U_23
N1 0.0280(12) 0.0215(11) 0.0248(12) 0.0027(9) 0.0003(9) 0.0034(10)
N2 0.0218(11) 0.0250(12) 0.0247(11) 0.0029(9) -0.0005(9) -0.0013(10)
N3 0.0282(12) 0.0252(12) 0.0248(12) 0.0016(10) -0.0049(10) -0.0008(10)
C1 0.0377(16) 0.0289(15) 0.0334(16) 0.0005(13) 0.0023(13) 0.0120(14)
C2 0.0218(13) 0.0214(12) 0.0216(13) 0.0049(11) 0.0021(11) 0.0014(12)
C3 0.0247(14) 0.0243(13) 0.0215(13) 0.0042(11) -0.0006(11) 0.0012(12)
C4 0.0201(13) 0.0302(15) 0.0249(13) 0.0072(11) 0.0024(11) -0.0055(12)
C5 0.0318(16) 0.0471(18) 0.0339(16) 0.0055(14) -0.0057(14) -0.0054(16)
C6 0.0334(17) 0.056(2) 0.0438(19) 0.0024(15) -0.0076(15) -0.0196(18)
C7 0.0269(16) 0.0374(18) 0.062(2) -0.0023(14) 0.0000(15) -0.0175(17)
C8 0.0273(16) 0.0272(15) 0.0502(18) 0.0014(12) 0.0067(14) -0.0066(15)
C9 0.0210(13) 0.0241(14) 0.0324(14) 0.0034(11) 0.0036(12) -0.0065(13)
C10 0.0287(15) 0.0413(18) 0.0264(15) 0.0042(14) 0.0048(12) 0.0063(13)
C11 0.0279(14) 0.0273(14) 0.0276(14) 0.0031(12) -0.0016(12) 0.0065(13)
C12 0.0285(14) 0.0228(14) 0.0220(13) 0.0030(11) -0.0004(11) 0.0031(11)
C13 0.0248(14) 0.0238(13) 0.0234(13) 0.0049(11) 0.0057(11) -0.0019(11)
C14 0.0301(15) 0.0330(16) 0.0305(15) 0.0051(12) 0.0007(13) -0.0011(13)
C15 0.0336(16) 0.0267(15) 0.0345(16) 0.0106(12) 0.0096(13) 0.0099(14)
C16 0.0336(16) 0.0243(14) 0.0391(16) 0.0006(13) 0.0152(13) 0.0016(14)
C17 0.0255(14) 0.0287(15) 0.0304(15) -0.0037(12) 0.0087(12) -0.0015(12)
C18 0.0254(14) 0.0269(14) 0.0211(13) 0.0014(11) 0.0088(11) -0.0003(11)
C19 0.0286(14) 0.0238(13) 0.0217(13) -0.0018(11) 0.0002(12) -0.0067(12)
C20 0.0288(15) 0.0272(15) 0.0282(14) -0.0041(12) 0.0000(13) -0.0076(13)
C21 0.0303(16) 0.0348(16) 0.0356(16) 0.0009(13) -0.0067(13) -0.0118(14)
C22 0.0432(18) 0.0377(17) 0.0304(16) 0.0063(15) -0.0137(14) -0.0030(14)
C23 0.0448(19) 0.0423(19) 0.0230(15) -0.0037(15) -0.0044(14) 0.0070(14)
C24 0.0287(15) 0.0367(17) 0.0258(14) -0.0031(13) 0.0032(12) -0.0005(13)

loop_
_atom_type_symbol
_atom_type_description
_atom_type_scat_dispersion_real
_atom_type_scat_dispersion_imag
_atom_type_scat_source
C C 0.0033 0.0016 'International Tables Vol C Tables 4.2.6.8 and 6.1.1.4'
H H 0.0000 0.0000 'International Tables Vol C Tables 4.2.6.8 and 6.1.1.4'
N N 0.0061 0.0033 'International Tables Vol C Tables 4.2.6.8 and 6.1.1.4'

loop_
_geom_angle_atom_site_label_1
_geom_angle_atom_site_label_2
_geom_angle_atom_site_label_3
_geom_angle_site_symmetry_1
_geom_angle_site_symmetry_3
_geom_angle
_geom_angle_publ_flag
C2 N1 C9 . . 111.6(2) ?
C2 N1 C1 . . 124.6(2) ?
C9 N1 C1 . . 123.7(2) ?
N3 N2 C12 . . 113.2(2) ?
N2 N3 C13 . . 114.0(2) ?
N1 C1 H1A . . 109.5 ?
N1 C1 H1B . . 109.5 ?
H1A C1 H1B . . 109.5 ?
N1 C1 H1C . . 109.5 ?
H1A C1 H1C . . 109.5 ?
H1B C1 H1C . . 109.5 ?
C12 C2 N1 . . 123.1(2) ?
C12 C2 C3 . . 128.3(2) ?
N1 C2 C3 . . 108.6(2) ?
C4 C3 C10 . . 111.4(2) ?
C4 C3 C2 . . 101.0(2) ?
C10 C3 C2 . . 111.5(2) ?
C4 C3 C11 . . 111.8(2) ?
C10 C3 C11 . . 109.8(2) ?
C2 C3 C11 . . 111.3(2) ?
C5 C4 C9 . . 119.0(3) ?
C5 C4 C3 . . 131.1(3) ?
C9 C4 C3 . . 109.9(2) ?
C4 C5 C6 . . 119.0(3) ?
C4 C5 H5 . . 120.5 ?
C6 C5 H5 . . 120.5 ?
C7 C6 C5 . . 120.5(3) ?
C7 C6 H6 . . 119.7 ?
C5 C6 H6 . . 119.7 ?
C6 C7 C8 . . 121.6(3) ?
C6 C7 H7 . . 119.2 ?
C8 C7 H7 . . 119.2 ?
C9 C8 C7 . . 116.6(3) ?
C9 C8 H8 . . 121.7 ?
C7 C8 H8 . . 121.7 ?
C8 C9 C4 . . 123.3(3) ?
C8 C9 N1 . . 127.9(3) ?
C4 C9 N1 . . 108.8(2) ?
C3 C10 H10A . . 109.5 ?
C3 C10 H10B . . 109.5 ?
H10A C10 H10B . . 109.5 ?
C3 C10 H10C . . 109.5 ?
H10A C10 H10C . . 109.5 ?
H10B C10 H10C . . 109.5 ?
C3 C11 H11A . . 109.5 ?
C3 C11 H11B . . 109.5 ?
H11A C11 H11B . . 109.5 ?
C3 C11 H11C . . 109.5 ?
H11A C11 H11C . . 109.5 ?
H11B C11 H11C . . 109.5 ?
C2 C12 N2 . . 121.1(2) ?
C2 C12 H12 . . 119.5 ?
N2 C12 H12 . . 119.5 ?
C14 C13 N3 . . 123.0(3) ?
C14 C13 C18 . . 119.2(3) ?
N3 C13 C18 . . 117.7(2) ?
C15 C14 C13 . . 120.6(3) ?
C15 C14 H14 . . 119.7 ?
C13 C14 H14 . . 119.7 ?
C16 C15 C14 . . 120.3(3) ?
C16 C15 H15 . . 119.8 ?
C14 C15 H15 . . 119.8 ?
C15 C16 C17 . . 119.6(3) ?
C15 C16 H16 . . 120.2 ?
C17 C16 H16 . . 120.2 ?
C16 C17 C18 . . 121.9(3) ?
C16 C17 H17 . . 119.0 ?
C18 C17 H17 . . 119.0 ?
C17 C18 C13 . . 118.3(3) ?
C17 C18 C19 . . 118.9(3) ?
C13 C18 C19 . . 122.8(2) ?
C24 C19 C20 . . 117.8(3) ?
C24 C19 C18 . . 123.3(2) ?
C20 C19 C18 . . 118.8(3) ?
C21 C20 C19 . . 120.9(3) ?
C21 C20 H20 . . 119.5 ?
C19 C20 H20 . . 119.5 ?
C22 C21 C20 . . 120.8(3) ?
C22 C21 H21 . . 119.6 ?
C20 C21 H21 . . 119.6 ?
C21 C22 C23 . . 119.2(3) ?
C21 C22 H22 . . 120.4 ?
C23 C22 H22 . . 120.4 ?
C24 C23 C22 . . 120.4(3) ?
C24 C23 H23 . . 119.8 ?
C22 C23 H23 . . 119.8 ?
C23 C24 C19 . . 120.9(3) ?
C23 C24 H24 . . 119.6 ?
C19 C24 H24 . . 119.6 ?

loop_
_geom_bond_atom_site_label_1
_geom_bond_atom_site_label_2
_geom_bond_site_symmetry_2
_geom_bond_distance
_geom_bond_publ_flag
N1 C2 . 1.364(3) ?
N1 C9 . 1.405(4) ?
N1 C1 . 1.457(4) ?
N2 N3 . 1.280(3) ?
N2 C12 . 1.362(4) ?
N3 C13 . 1.418(4) ?
C1 H1A . 0.9800 ?
C1 H1B . 0.9800 ?
C1 H1C . 0.9800 ?
C2 C12 . 1.361(4) ?
C2 C3 . 1.538(4) ?
C3 C4 . 1.515(4) ?
C3 C10 . 1.536(4) ?
C3 C11 . 1.544(4) ?
C4 C5 . 1.381(4) ?
C4 C9 . 1.388(4) ?
C5 C6 . 1.401(5) ?
C5 H5 . 0.9500 ?
C6 C7 . 1.381(5) ?
C6 H6 . 0.9500 ?
C7 C8 . 1.389(5) ?
C7 H7 . 0.9500 ?
C8 C9 . 1.388(4) ?
C8 H8 . 0.9500 ?
C10 H10A . 0.9800 ?
C10 H10B . 0.9800 ?
C10 H10C . 0.9800 ?
C11 H11A . 0.9800 ?
C11 H11B . 0.9800 ?
C11 H11C . 0.9800 ?
C12 H12 . 0.9500 ?
C13 C14 . 1.400(4) ?
C13 C18 . 1.419(4) ?
C14 C15 . 1.386(4) ?
C14 H14 . 0.9500 ?
C15 C16 . 1.379(5) ?
C15 H15 . 0.9500 ?
C16 C17 . 1.383(4) ?
C16 H16 . 0.9500 ?
C17 C18 . 1.389(4) ?
C17 H17 . 0.9500 ?
C18 C19 . 1.493(4) ?
C19 C24 . 1.397(4) ?
C19 C20 . 1.399(4) ?
C20 C21 . 1.384(4) ?
C20 H20 . 0.9500 ?
C21 C22 . 1.375(5) ?
C21 H21 . 0.9500 ?
C22 C23 . 1.392(5) ?
C22 H22 . 0.9500 ?
C23 C24 . 1.385(4) ?
C23 H23 . 0.9500 ?
C24 H24 . 0.9500 ?

loop_
_geom_hbond_atom_site_label_D
_geom_hbond_atom_site_label_H
_geom_hbond_atom_site_label_A
_geom_hbond_site_symmetry_A
_geom_hbond_distance_DH
_geom_hbond_distance_HA
_geom_hbond_distance_DA
_geom_hbond_angle_DHA
_geom_hbond_publ_flag
C1 H1C Cg1 3_575 0.98 2.86 3.582(3) 131 y
C1 H1A Cg1 1_565 0.98 3.02 3.948(3) 160 y
C11 H11B Cg3 3_565 0.98 2.74 3.721(3) 179 y
C22 H22 Cg2 2_674 0.95 2.76 3.645(3) 155 y

loop_
_geom_torsion_atom_site_label_1
_geom_torsion_atom_site_label_2
_geom_torsion_atom_site_label_3
_geom_torsion_atom_site_label_4
_geom_torsion_site_symmetry_1
_geom_torsion_site_symmetry_2
_geom_torsion_site_symmetry_3
_geom_torsion_site_symmetry_4
_geom_torsion
_geom_torsion_publ_flag
C12 N2 N3 C13 . . . . 173.1(2) ?
C9 N1 C2 C12 . . . . 175.1(2) ?
C1 N1 C2 C12 . . . . -7.4(4) ?
C9 N1 C2 C3 . . . . -3.1(3) ?
C1 N1 C2 C3 . . . . 174.4(2) ?
C12 C2 C3 C4 . . . . -175.8(3) ?
N1 C2 C3 C4 . . . . 2.2(3) ?
C12 C2 C3 C10 . . . . -57.5(4) ?
N1 C2 C3 C10 . . . . 120.6(3) ?
C12 C2 C3 C11 . . . . 65.5(3) ?
N1 C2 C3 C11 . . . . -116.5(2) ?
C10 C3 C4 C5 . . . . 60.5(4) ?
C2 C3 C4 C5 . . . . 179.0(3) ?
C11 C3 C4 C5 . . . . -62.7(4) ?
C10 C3 C4 C9 . . . . -119.1(2) ?
C2 C3 C4 C9 . . . . -0.6(3) ?
C11 C3 C4 C9 . . . . 117.7(3) ?
C9 C4 C5 C6 . . . . 0.5(4) ?
C3 C4 C5 C6 . . . . -179.0(3) ?
C4 C5 C6 C7 . . . . -0.2(5) ?
C5 C6 C7 C8 . . . . -0.2(5) ?
C6 C7 C8 C9 . . . . 0.3(4) ?
C7 C8 C9 C4 . . . . 0.1(4) ?
C7 C8 C9 N1 . . . . -179.6(3) ?
C5 C4 C9 C8 . . . . -0.5(4) ?
C3 C4 C9 C8 . . . . 179.2(2) ?
C5 C4 C9 N1 . . . . 179.3(2) ?
C3 C4 C9 N1 . . . . -1.1(3) ?
C2 N1 C9 C8 . . . . -177.6(3) ?
C1 N1 C9 C8 . . . . 4.9(4) ?
C2 N1 C9 C4 . . . . 2.7(3) ?
C1 N1 C9 C4 . . . . -174.8(2) ?
N1 C2 C12 N2 . . . . 176.2(2) ?
C3 C2 C12 N2 . . . . -6.1(4) ?
N3 N2 C12 C2 . . . . 177.9(2) ?
N2 N3 C13 C14 . . . . -10.7(4) ?
N2 N3 C13 C18 . . . . 172.1(2) ?
N3 C13 C14 C15 . . . . -173.7(3) ?
C18 C13 C14 C15 . . . . 3.5(4) ?
C13 C14 C15 C16 . . . . 0.5(4) ?
C14 C15 C16 C17 . . . . -3.5(4) ?
C15 C16 C17 C18 . . . . 2.5(4) ?
C16 C17 C18 C13 . . . . 1.5(4) ?
C16 C17 C18 C19 . . . . -177.2(2) ?
C14 C13 C18 C17 . . . . -4.4(4) ?
N3 C13 C18 C17 . . . . 172.9(2) ?
C14 C13 C18 C19 . . . . 174.2(3) ?
N3 C13 C18 C19 . . . . -8.5(4) ?
C17 C18 C19 C24 . . . . -132.0(3) ?
C13 C18 C19 C24 . . . . 49.4(4) ?
C17 C18 C19 C20 . . . . 45.8(4) ?
C13 C18 C19 C20 . . . . -132.8(3) ?
C24 C19 C20 C21 . . . . 0.4(4) ?
C18 C19 C20 C21 . . . . -177.5(3) ?
C19 C20 C21 C22 . . . . -0.2(4) ?
C20 C21 C22 C23 . . . . -0.3(5) ?
C21 C22 C23 C24 . . . . 0.7(5) ?
C22 C23 C24 C19 . . . . -0.6(5) ?
C20 C19 C24 C23 . . . . 0.0(4) ?
C18 C19 C24 C23 . . . . 177.8(3) ?

loop_
_cod_related_entry_id
_cod_related_entry_database
_cod_related_entry_code
1 ChemSpider 30656573
